data_7128422
loop_
_publ_author_name
'Berdiell, Izar Capel'
'Kulmaczewski, Rafal'
'Shahid, Namrah'
'Cespedes, Oscar'
'Halcrow, Malcolm A.'

_publ_section_title
;
 The number and shape of lattice solvent molecules controls spin-crossover
 in an isomorphous series of crystalline solvate salts.
;
_journal_issue 53
_journal_name_full 'Chemical communications (Cambridge, England)'
_journal_page_first 6566
_journal_page_last 6569
_journal_paper_doi 10.1039/d1cc02624k
_journal_volume 57
_journal_year 2021
_chemical_formula_moiety 'C26 H24 Fe N12 O2, 2(Cl O4), C3 H5 N'
_chemical_formula_sum 'C29 H29 Cl2 Fe N13 O10'
_chemical_formula_weight 846.40
_chemical_name_systematic
;
Bis-[N-(2,6-di{pyrazol-1-yl}pyrid-4-yl)acetamide]iron(II)
diperchlorate propionitrile solvate
;
_space_group_crystal_system triclinic
_space_group_IT_number 2
_space_group_name_Hall '-P 1'
_space_group_name_H-M_alt 'P -1'
_atom_sites_solution_hydrogens geom
_audit_creation_date 2020-07-21
_audit_creation_method
;
Olex2 1.3
(compiled 2020.06.28 svn.raecde09e for OlexSys, GUI svn.r6132)
;
_cell_angle_alpha 83.662(5)
_cell_angle_beta 80.003(4)
_cell_angle_gamma 80.933(5)
_cell_formula_units_Z 2
_cell_length_a 8.3297(4)
_cell_length_b 12.6635(8)
_cell_length_c 18.0861(10)
_cell_measurement_reflns_used 5120
_cell_measurement_temperature 240(2)
_cell_measurement_theta_max 73.50
_cell_measurement_theta_min 3.52
_cell_volume 1848.56(18)
_computing_cell_refinement 'CrysAlisPro, Agilent Technologies'
_computing_data_collection 'CrysAlisPro, Agilent Technologies'
_computing_data_reduction 'CrysAlisPro, Agilent Technologies'
_computing_molecular_graphics 'XSEED (Barbour, 2001)'
_computing_publication_material 'Olex2 1.3 (Dolomanov et al., 2009)'
_computing_structure_refinement 'SHELXL 2018/3 (Sheldrick, 2015)'
_computing_structure_solution 'SHELXS (Sheldrick, 2015)'
_diffrn_ambient_environment N~2~
_diffrn_ambient_temperature 240(2)
_diffrn_detector 'CCD plate'
_diffrn_detector_area_resol_mean 5.3095
_diffrn_measured_fraction_theta_full 0.943
_diffrn_measured_fraction_theta_max 0.928
_diffrn_measurement_device_type 'SuperNova, Dual, Cu at zero, Atlas'
_diffrn_measurement_method '\w scans'
_diffrn_radiation_monochromator mirror
_diffrn_radiation_probe x-ray
_diffrn_radiation_type CuK\a
_diffrn_radiation_wavelength 1.54184
_diffrn_reflns_av_unetI/netI 0.0356
_diffrn_reflns_Laue_measured_fraction_full 0.943
_diffrn_reflns_Laue_measured_fraction_max 0.928
_diffrn_reflns_limit_h_max 9
_diffrn_reflns_limit_h_min -9
_diffrn_reflns_limit_k_max 15
_diffrn_reflns_limit_k_min -15
_diffrn_reflns_limit_l_max 22
_diffrn_reflns_limit_l_min -22
_diffrn_reflns_number 11656
_diffrn_reflns_point_group_measured_fraction_full 0.943
_diffrn_reflns_point_group_measured_fraction_max 0.928
_diffrn_reflns_theta_full 72.000
_diffrn_reflns_theta_max 73.743
_diffrn_reflns_theta_min 3.547
_diffrn_source 'micro-focus sealed X-ray tube'
_diffrn_source_type 'SuperNova (Cu) X-ray Source'
_exptl_absorpt_coefficient_mu 5.236
_exptl_absorpt_correction_T_max 1.000
_exptl_absorpt_correction_T_min 0.583
_exptl_absorpt_correction_type multi-scan
_exptl_absorpt_process_details
;
CrysAlisPro, Agilent Technologies,
Version 1.171.36.24 (release 03-12-2012 CrysAlis171 .NET)
Empirical absorption correction using spherical harmonics,
 implemented in SCALE3 ABSPACK scaling algorithm.
;
_exptl_crystal_colour yellow
_exptl_crystal_density_diffrn 1.521
_exptl_crystal_density_method 'not measured'
_exptl_crystal_description plate
_exptl_crystal_F_000 868
_exptl_crystal_size_max 0.35
_exptl_crystal_size_mid 0.25
_exptl_crystal_size_min 0.05
_refine_diff_density_max 0.532
_refine_diff_density_min -0.920
_refine_diff_density_rms 0.085
_refine_ls_extinction_method none
_refine_ls_goodness_of_fit_ref 1.090
_refine_ls_hydrogen_treatment constr
_refine_ls_matrix_type full
_refine_ls_number_parameters 503
_refine_ls_number_reflns 11656
_refine_ls_number_restraints 68
_refine_ls_restrained_S_all 1.100
_refine_ls_R_factor_all 0.0920
_refine_ls_R_factor_gt 0.0760
_refine_ls_shift/su_max 0.000
_refine_ls_shift/su_mean 0.000
_refine_ls_structure_factor_coef Fsqd
_refine_ls_weighting_details 'w=1/[\s^2^(Fo^2^)+(0.1346P)^2^+0.8521P] where P=(Fo^2^+2Fc^2^)/3'
_refine_ls_weighting_scheme calc
_refine_ls_wR_factor_gt 0.2052
_refine_ls_wR_factor_ref 0.2177
_reflns_Friedel_coverage 0.000
_reflns_number_gt 9056
_reflns_number_total 11656
_reflns_threshold_expression 'I > 2\s(I)'
_twin_special_details
;
Component 2 rotated by 179.8713\% 
 around [0.00 0.71 0.71] (reciprocal) or [-0.35 0.85 0.39] (direct)
;
_cod_data_source_file d1cc02624k15.cif
_cod_data_source_block etcnclht
_cod_depositor_comments 'Adding full bibliography for 7128414--7128431.cif.'
_cod_database_code 7128422
_shelx_shelxl_version_number 2018/3
_shelx_space_group_comment
;
The symmetry employed for this shelxl refinement is uniquely defined
by the following loop, which should always be used as a source of
symmetry information in preference to the above space-group names.
They are only intended as comments.
;
_olex2_refinement_description
;
1. Twinned data refinement
 Scales: 0.5807(15)
 0.4193(15)
2. Fixed Uiso
 At 1.2 times of:
  All C(H) groups, All C(H,H) groups, All N(H) groups
 At 1.5 times of:
  All C(H,H,H) groups
3. Restrained distances
 N14-C15A = N14-C15B
 1.32 with sigma of 0.01
 C15A-C16A = C15B-C16B
 1.39 with sigma of 0.01
 C16A-C17A = C16B-C17B
 1.37 with sigma of 0.01
 N13-C17A = N13-C17B
 1.36 with sigma of 0.01
 Cl2A-O43A = Cl2A-O44A = Cl2A-O45A = Cl2A-O46A
 1.44708 with sigma of 0.02
 Cl2B-O43B = Cl2B-O44B = Cl2B-O45B = Cl2B-O46B
 1.44708 with sigma of 0.02
 O43A-O44A = O43A-O45A = O43A-O46A = O44A-O45A = O44A-O46A = O45A-O46A
 2.363082 with sigma of 0.02
 O43B-O44B = O43B-O45B = O43B-O46B = O44B-O45B = O44B-O46B = O45B-O46B
 2.363082 with sigma of 0.02
 Cl7A-O48A = Cl7A-O49A = Cl7A-O50A = Cl7A-O51A
 1.44708 with sigma of 0.02
 Cl7B-O48B = Cl7B-O49B = Cl7B-O50B = Cl7B-O51B
 1.44708 with sigma of 0.02
 Cl7C-O48C = Cl7C-O49C = Cl7C-O50C = Cl7C-O51C
 1.44708 with sigma of 0.02
 O48A-O49A = O48A-O50A = O48A-O51A = O49A-O50A = O49A-O51A = O50A-O51A
 2.363082 with sigma of 0.02
 O48B-O49B = O48B-O50B = O48B-O51B = O49B-O50B = O49B-O51B = O50B-O51B
 2.363082 with sigma of 0.02
 O48C-O49C = O48C-O50C = O48C-O51C = O49C-O50C = O49C-O51C = O50C-O51C
 2.363082 with sigma of 0.02
 C52A-C53A = C52B-C53B
 1.51 with sigma of 0.02
 C53A-C54A = C53B-C54B
 1.48 with sigma of 0.02
 C54A-N55A = C54B-N55B
 1.15 with sigma of 0.02
 C52A-C54A = C52B-C54B
 2.44 with sigma of 0.02
 C53A-N55A = C53B-N55B
 2.63 with sigma of 0.02
4. Others
 1(DFIX)=1(DFIX)=1(DFIX)=1(DFIX)=1(DFIX)=FVAR(1)
 1(DFIX)=1(DFIX)=1(DFIX)=1(DFIX)=1(DFIX)=1.633*FVAR(2)
 Fixed Sof: C15A(0.5) H15A(0.5) C16A(0.5) H16A(0.5) C17A(0.5) H17A(0.5)
 C15B(0.5) H15B(0.5) C16B(0.5) H16B(0.5) C17B(0.5) H17B(0.5) Cl2A(0.5)
 O43A(0.5) O44A(0.5) O45A(0.5) O46A(0.5) Cl2B(0.5) O43B(0.5) O44B(0.5)
 O45B(0.5) O46B(0.5) Cl7A(0.34) O48A(0.34) O49A(0.34) O50A(0.34) O51A(0.34)
 Cl7B(0.33) O48B(0.33) O49B(0.33) O50B(0.33) O51B(0.33) Cl7C(0.33) O48C(0.33)
 O49C(0.33) O50C(0.33) O51C(0.33) C53A(0.5) H53A(0.5) H53B(0.5) C52A(0.5)
 H52A(0.5) H52B(0.5) H52C(0.5) C54A(0.5) N55A(0.5) C52B(0.5) H52D(0.5)
 H52E(0.5) H52F(0.5) C53B(0.5) H53C(0.5) H53D(0.5) C54B(0.5) N55B(0.5)
5.a Secondary CH2 refined with riding coordinates:
 C53A(H53A,H53B), C53B(H53C,H53D)
5.b Me refined with riding coordinates:
 C52A(H52A,H52B,H52C), C52B(H52D,H52E,H52F)
5.c Aromatic/amide H refined with riding coordinates:
 C4(H4), C6(H6), C10(H10), C11(H11), C12(H12), C15A(H15A), C16A(H16A),
 C17A(H17A), C15B(H15B), C16B(H16B), C17B(H17B), N18(H18), C24(H24), C26(H26),
 C30(H30), C31(H31), C32(H32), C35(H35), C36(H36), C37(H37), N38(H38)
5.d Idealised Me refined as rotating group:
 C21(H21A,H21B,H21C), C41(H41A,H41B,H41C)
;
_olex2_submission_special_instructions 'No special instructions were received'

loop_
_space_group_symop_operation_xyz
'x, y, z'
'-x, -y, -z'

loop_
_atom_site_label
_atom_site_type_symbol
_atom_site_fract_x
_atom_site_fract_y
_atom_site_fract_z
_atom_site_U_iso_or_equiv
_atom_site_adp_type
_atom_site_occupancy
_atom_site_site_symmetry_order
_atom_site_calc_flag
_atom_site_refinement_flags_posn
_atom_site_refinement_flags_adp
_atom_site_refinement_flags_occupancy
_atom_site_disorder_assembly
_atom_site_disorder_group
Fe1 Fe 0.78267(10) 0.77550(6) 0.72433(4) 0.0343(2) Uani 1 1 d . . . . .
N2 N 0.8134(5) 0.6253(3) 0.6787(2) 0.0285(8) Uani 1 1 d . . . . .
C3 C 0.7897(6) 0.6184(3) 0.6085(2) 0.0284(9) Uani 1 1 d . . . . .
C4 C 0.8099(6) 0.5241(4) 0.5752(3) 0.0337(10) Uani 1 1 d . . . . .
H4 H 0.794707 0.523099 0.524956 0.040 Uiso 1 1 calc R U . . .
C5 C 0.8544(6) 0.4288(4) 0.6193(3) 0.0357(10) Uani 1 1 d . . . . .
C6 C 0.8778(6) 0.4338(4) 0.6938(3) 0.0370(11) Uani 1 1 d . . . . .
H6 H 0.906393 0.371437 0.724834 0.044 Uiso 1 1 calc R U . . .
C7 C 0.8571(6) 0.5337(4) 0.7191(3) 0.0315(10) Uani 1 1 d . . . . .
N8 N 0.7398(5) 0.7193(3) 0.5714(2) 0.0332(8) Uani 1 1 d . . . . .
N9 N 0.7276(6) 0.8082(3) 0.6097(2) 0.0386(9) Uani 1 1 d . . . . .
C10 C 0.6707(8) 0.8888(4) 0.5626(3) 0.0488(14) Uani 1 1 d . . . . .
H10 H 0.651026 0.961285 0.572886 0.059 Uiso 1 1 calc R U . . .
C11 C 0.6442(9) 0.8526(5) 0.4964(4) 0.0574(16) Uani 1 1 d . . . . .
H11 H 0.603849 0.894030 0.455437 0.069 Uiso 1 1 calc R U . . .
C12 C 0.6894(8) 0.7441(4) 0.5038(3) 0.0461(13) Uani 1 1 d . . . . .
H12 H 0.686031 0.695715 0.468473 0.055 Uiso 1 1 calc R U . . .
N13 N 0.8771(5) 0.5510(3) 0.7926(2) 0.0367(9) Uani 1 1 d D . . . .
N14 N 0.8545(5) 0.6535(3) 0.8119(2) 0.0376(9) Uani 1 1 d D . . . .
C15A C 0.860(2) 0.6550(11) 0.8837(5) 0.038(4) Uiso 0.5 1 d D . P A 1
H15A H 0.853519 0.716426 0.909510 0.046 Uiso 0.5 1 calc R U P A 1
C16A C 0.8781(17) 0.5484(9) 0.9149(6) 0.045(3) Uiso 0.5 1 d D . P A 1
H16A H 0.883016 0.524630 0.965704 0.053 Uiso 0.5 1 calc R U P A 1
C17A C 0.8871(16) 0.4854(8) 0.8569(5) 0.035(3) Uiso 0.5 1 d D . P A 1
H17A H 0.898208 0.410012 0.860899 0.042 Uiso 0.5 1 calc R U P A 1
C15B C 0.883(2) 0.6365(12) 0.8830(6) 0.049(5) Uiso 0.5 1 d D . P A 2
H15B H 0.871749 0.691966 0.914803 0.059 Uiso 0.5 1 calc R U P A 2
C16B C 0.9315(19) 0.5299(10) 0.9054(7) 0.055(4) Uiso 0.5 1 d D . P A 2
H16B H 0.957186 0.501448 0.952888 0.066 Uiso 0.5 1 calc R U P A 2
C17B C 0.9343(18) 0.4746(9) 0.8443(6) 0.049(4) Uiso 0.5 1 d D . P A 2
H17B H 0.967804 0.400958 0.839300 0.059 Uiso 0.5 1 calc R U P A 2
N18 N 0.8695(6) 0.3335(3) 0.5855(3) 0.0465(11) Uani 1 1 d . . . . .
H18 H 0.846464 0.339274 0.539954 0.056 Uiso 1 1 calc R U . . .
C19 C 0.9171(8) 0.2307(4) 0.6160(4) 0.0538(15) Uani 1 1 d . . . . .
O20 O 0.9547(9) 0.2120(3) 0.6766(3) 0.0870(19) Uani 1 1 d . . . . .
C21 C 0.9103(10) 0.1463(5) 0.5645(5) 0.068(2) Uani 1 1 d . . . . .
H21A H 0.972171 0.078995 0.581163 0.103 Uiso 1 1 calc R U . . .
H21B H 0.957820 0.168866 0.513462 0.103 Uiso 1 1 calc R U . . .
H21C H 0.796643 0.136626 0.565704 0.103 Uiso 1 1 calc R U . . .
N22 N 0.7144(5) 0.9058(3) 0.7939(2) 0.0321(8) Uani 1 1 d . . . . .
C23 C 0.5668(6) 0.9213(4) 0.8356(3) 0.0333(10) Uani 1 1 d . . . . .
C24 C 0.5154(6) 1.0048(4) 0.8802(3) 0.0378(11) Uani 1 1 d . . . . .
H24 H 0.410449 1.012340 0.909806 0.045 Uiso 1 1 calc R U . . .
C25 C 0.6230(7) 1.0776(4) 0.8801(3) 0.0392(11) Uani 1 1 d . . . . .
C26 C 0.7806(7) 1.0636(4) 0.8372(3) 0.0400(11) Uani 1 1 d . . . . .
H26 H 0.856431 1.111497 0.836450 0.048 Uiso 1 1 calc R U . . .
C27 C 0.8173(6) 0.9751(4) 0.7963(3) 0.0316(10) Uani 1 1 d . . . . .
N28 N 0.4668(5) 0.8440(3) 0.8288(2) 0.0378(9) Uani 1 1 d . . . . .
N29 N 0.5249(6) 0.7703(3) 0.7778(3) 0.0409(10) Uani 1 1 d . . . . .
C30 C 0.4105(7) 0.7074(5) 0.7848(4) 0.0518(14) Uani 1 1 d . . . . .
H30 H 0.416905 0.648860 0.756072 0.062 Uiso 1 1 calc R U . . .
C31 C 0.2784(8) 0.7391(5) 0.8405(4) 0.0598(16) Uani 1 1 d . . . . .
H31 H 0.182819 0.706540 0.856143 0.072 Uiso 1 1 calc R U . . .
C32 C 0.3158(7) 0.8264(5) 0.8675(4) 0.0520(14) Uani 1 1 d . . . . .
H32 H 0.250953 0.866746 0.905401 0.062 Uiso 1 1 calc R U . . .
N33 N 0.9710(5) 0.9498(3) 0.7500(2) 0.0337(9) Uani 1 1 d . . . . .
N34 N 0.9893(5) 0.8668(3) 0.7055(3) 0.0389(9) Uani 1 1 d . . . . .
C35 C 1.1424(7) 0.8628(4) 0.6686(3) 0.0470(13) Uani 1 1 d . . . . .
H35 H 1.191207 0.812760 0.633649 0.056 Uiso 1 1 calc R U . . .
C36 C 1.2215(7) 0.9426(4) 0.6884(4) 0.0472(13) Uani 1 1 d . . . . .
H36 H 1.329636 0.956167 0.670095 0.057 Uiso 1 1 calc R U . . .
C37 C 1.1082(7) 0.9963(4) 0.7400(3) 0.0413(12) Uani 1 1 d . . . . .
H37 H 1.123350 1.055218 0.764142 0.050 Uiso 1 1 calc R U . . .
N38 N 0.5680(6) 1.1643(4) 0.9241(3) 0.0497(12) Uani 1 1 d . . . . .
H38 H 0.488933 1.156030 0.961642 0.060 Uiso 1 1 calc R U . . .
C39 C 0.6264(9) 1.2607(5) 0.9137(4) 0.0587(16) Uani 1 1 d . . . . .
O40 O 0.7370(7) 1.2809(4) 0.8639(3) 0.0776(15) Uani 1 1 d . . . . .
C41 C 0.5346(12) 1.3419(6) 0.9669(5) 0.083(2) Uani 1 1 d . . . . .
H41A H 0.476200 1.305125 1.010805 0.124 Uiso 1 1 calc R U . . .
H41B H 0.456431 1.391557 0.941481 0.124 Uiso 1 1 calc R U . . .
H41C H 0.612259 1.381204 0.982426 0.124 Uiso 1 1 calc R U . . .
Cl2A Cl 0.7216(5) 0.4316(3) 0.3796(2) 0.0376(10) Uiso 0.5 1 d D . P B 1
O43A O 0.6632(15) 0.5286(8) 0.4143(6) 0.074(3) Uiso 0.5 1 d D . P B 1
O44A O 0.5770(13) 0.3698(10) 0.3964(7) 0.078(3) Uiso 0.5 1 d D . P B 1
O45A O 0.7840(14) 0.4361(9) 0.3040(5) 0.065(3) Uiso 0.5 1 d D . P B 1
O46A O 0.8420(11) 0.3628(7) 0.4250(5) 0.048(2) Uiso 0.5 1 d D . P B 1
Cl2B Cl 0.7127(5) 0.4185(4) 0.3923(3) 0.0499(14) Uiso 0.5 1 d D . P C 2
O43B O 0.7456(12) 0.5298(6) 0.4008(5) 0.0491(19) Uiso 0.5 1 d D . P C 2
O44B O 0.5507(13) 0.4246(11) 0.3822(8) 0.093(4) Uiso 0.5 1 d D . P C 2
O45B O 0.8106(13) 0.4009(9) 0.3128(5) 0.060(3) Uiso 0.5 1 d D . P C 2
O46B O 0.7837(16) 0.3409(9) 0.4400(7) 0.086(4) Uiso 0.5 1 d D . P C 2
Cl7A Cl 0.1171(6) 1.1947(4) 0.9540(2) 0.0294(10) Uiso 0.34 1 d D . P D 1
O48A O 0.1298(19) 1.1280(17) 0.8934(10) 0.036(3) Uiso 0.34 1 d D . P D 1
O49A O -0.0455(16) 1.2193(14) 0.9940(9) 0.070(4) Uiso 0.34 1 d D . P D 1
O50A O 0.174(3) 1.2963(13) 0.9235(11) 0.092(7) Uiso 0.34 1 d D . P D 1
O51A O 0.2398(19) 1.1483(13) 1.0028(8) 0.035(4) Uiso 0.34 1 d D . P D 1
Cl7B Cl 0.1138(9) 1.1685(6) 0.9692(3) 0.0439(18) Uiso 0.33 1 d D . P E 2
O48B O 0.124(2) 1.1007(13) 0.9091(9) 0.062(6) Uiso 0.33 1 d D . P E 2
O49B O -0.0476(15) 1.1746(14) 1.0095(8) 0.056(3) Uiso 0.33 1 d D . P E 2
O50B O 0.125(2) 1.2848(10) 0.9356(9) 0.053(4) Uiso 0.33 1 d D . P E 2
O51B O 0.247(3) 1.142(3) 1.0098(17) 0.120(15) Uiso 0.33 1 d D . P E 2
Cl7C Cl 0.0819(7) 1.1727(5) 0.9600(4) 0.0378(15) Uiso 0.33 1 d D . P F 3
O48C O 0.138(3) 1.1516(16) 0.8834(8) 0.073(8) Uiso 0.33 1 d D . P F 3
O49C O -0.062(2) 1.1273(17) 0.9930(12) 0.104(7) Uiso 0.33 1 d D . P F 3
O50C O 0.051(3) 1.2885(11) 0.9620(12) 0.094(6) Uiso 0.33 1 d D . P F 3
O51C O 0.2109(18) 1.1283(13) 1.0079(8) 0.042(4) Uiso 0.33 1 d D . P F 3
C53A C 0.508(2) 0.7069(12) 0.2872(10) 0.080(4) Uiso 0.5 1 d D . P G 1
H53A H 0.417863 0.697550 0.261279 0.095 Uiso 0.5 1 calc R U P G 1
H53B H 0.506040 0.655512 0.331905 0.095 Uiso 0.5 1 calc R U P G 1
C52A C 0.665(3) 0.683(2) 0.2367(14) 0.117(8) Uiso 0.5 1 d D . P G 1
H52A H 0.677292 0.609748 0.222747 0.176 Uiso 0.5 1 calc R U P G 1
H52B H 0.667364 0.732192 0.191755 0.176 Uiso 0.5 1 calc R U P G 1
H52C H 0.755579 0.690135 0.262412 0.176 Uiso 0.5 1 calc R U P G 1
C54A C 0.480(2) 0.8159(10) 0.3111(8) 0.061(3) Uiso 0.5 1 d D . P G 1
N55A N 0.455(3) 0.8978(12) 0.3331(11) 0.072(5) Uiso 0.5 1 d D . P G 1
C52B C 0.551(3) 0.6513(15) 0.2475(12) 0.103(6) Uiso 0.5 1 d D . P H 2
H52D H 0.615932 0.589968 0.223686 0.155 Uiso 0.5 1 calc R U P H 2
H52E H 0.488131 0.626933 0.294847 0.155 Uiso 0.5 1 calc R U P H 2
H52F H 0.476473 0.688911 0.214524 0.155 Uiso 0.5 1 calc R U P H 2
C53B C 0.664(2) 0.7259(14) 0.2620(12) 0.089(5) Uiso 0.5 1 d D . P H 2
H53C H 0.740261 0.688464 0.295059 0.107 Uiso 0.5 1 calc R U P H 2
H53D H 0.728561 0.750662 0.214451 0.107 Uiso 0.5 1 calc R U P H 2
C54B C 0.562(2) 0.8185(11) 0.2982(9) 0.063(4) Uiso 0.5 1 d D . P H 2
N55B N 0.494(3) 0.8969(15) 0.3193(14) 0.096(8) Uiso 0.5 1 d D . P H 2

loop_
_atom_site_aniso_label
_atom_site_aniso_U_11
_atom_site_aniso_U_22
_atom_site_aniso_U_33
_atom_site_aniso_U_23
_atom_site_aniso_U_13
_atom_site_aniso_U_12
Fe1 0.0407(5) 0.0267(4) 0.0372(4) -0.0148(3) -0.0048(3) -0.0033(3)
N2 0.031(2) 0.0241(17) 0.0307(18) -0.0058(14) -0.0054(15) -0.0024(14)
C3 0.030(2) 0.025(2) 0.031(2) -0.0052(17) -0.0059(17) -0.0035(16)
C4 0.041(3) 0.027(2) 0.034(2) -0.0089(18) -0.0079(19) -0.0013(18)
C5 0.041(3) 0.024(2) 0.043(3) -0.0080(19) -0.006(2) -0.0010(18)
C6 0.047(3) 0.024(2) 0.041(3) -0.0028(19) -0.014(2) -0.0011(19)
C7 0.036(3) 0.027(2) 0.033(2) -0.0052(18) -0.0059(19) -0.0067(17)
N8 0.043(2) 0.0247(18) 0.034(2) -0.0084(15) -0.0103(17) -0.0016(15)
N9 0.051(3) 0.0218(18) 0.043(2) -0.0076(16) -0.0093(19) -0.0013(16)
C10 0.063(4) 0.024(2) 0.059(3) -0.002(2) -0.017(3) 0.001(2)
C11 0.082(5) 0.039(3) 0.052(3) 0.002(3) -0.026(3) 0.001(3)
C12 0.064(4) 0.038(3) 0.040(3) -0.005(2) -0.019(2) -0.004(2)
N13 0.046(3) 0.034(2) 0.033(2) -0.0034(16) -0.0132(18) -0.0104(17)
N14 0.044(2) 0.039(2) 0.033(2) -0.0131(17) -0.0077(17) -0.0079(17)
N18 0.067(3) 0.025(2) 0.050(3) -0.0131(18) -0.014(2) -0.0009(19)
C19 0.066(4) 0.027(3) 0.066(4) -0.013(3) -0.006(3) 0.001(2)
O20 0.156(6) 0.032(2) 0.073(3) -0.009(2) -0.042(4) 0.019(3)
C21 0.091(5) 0.028(3) 0.089(5) -0.020(3) -0.015(4) -0.004(3)
N22 0.032(2) 0.0266(18) 0.038(2) -0.0115(15) -0.0047(16) -0.0009(15)
C23 0.033(3) 0.032(2) 0.035(2) -0.0092(18) -0.0053(19) -0.0016(18)
C24 0.037(3) 0.035(2) 0.040(3) -0.012(2) -0.001(2) 0.0005(19)
C25 0.048(3) 0.030(2) 0.038(3) -0.012(2) -0.007(2) 0.004(2)
C26 0.048(3) 0.026(2) 0.048(3) -0.016(2) -0.010(2) 0.0015(19)
C27 0.034(3) 0.024(2) 0.035(2) -0.0075(18) -0.0035(18) -0.0012(17)
N28 0.035(2) 0.038(2) 0.040(2) -0.0118(18) -0.0010(17) -0.0039(17)
N29 0.041(2) 0.038(2) 0.047(2) -0.0171(19) -0.0065(19) -0.0073(17)
C30 0.050(4) 0.046(3) 0.065(4) -0.014(3) -0.014(3) -0.015(3)
C31 0.045(4) 0.063(4) 0.075(4) -0.008(3) -0.003(3) -0.022(3)
C32 0.040(3) 0.062(4) 0.053(3) -0.009(3) 0.004(2) -0.011(3)
N33 0.034(2) 0.0239(18) 0.044(2) -0.0112(16) -0.0054(17) -0.0013(15)
N34 0.039(2) 0.029(2) 0.047(2) -0.0133(17) 0.0004(18) -0.0033(16)
C35 0.043(3) 0.038(3) 0.052(3) -0.009(2) 0.009(2) 0.002(2)
C36 0.033(3) 0.039(3) 0.066(4) -0.002(2) -0.001(2) -0.001(2)
C37 0.039(3) 0.030(2) 0.057(3) 0.000(2) -0.012(2) -0.0070(19)
N38 0.061(3) 0.038(2) 0.050(3) -0.023(2) -0.001(2) -0.001(2)
C39 0.066(4) 0.042(3) 0.069(4) -0.024(3) -0.008(3) 0.001(3)
O40 0.091(4) 0.040(2) 0.101(4) -0.030(2) 0.007(3) -0.013(2)
C41 0.115(7) 0.046(4) 0.087(5) -0.041(4) -0.003(5) -0.001(4)

loop_
_atom_type_symbol
_atom_type_description
_atom_type_scat_dispersion_real
_atom_type_scat_dispersion_imag
_atom_type_scat_source
C C 0.0181 0.0091 'International Tables Vol C Tables 4.2.6.8 and 6.1.1.4'
H H 0.0000 0.0000 'International Tables Vol C Tables 4.2.6.8 and 6.1.1.4'
N N 0.0311 0.0180 'International Tables Vol C Tables 4.2.6.8 and 6.1.1.4'
O O 0.0492 0.0322 'International Tables Vol C Tables 4.2.6.8 and 6.1.1.4'
Cl Cl 0.3639 0.7018 'International Tables Vol C Tables 4.2.6.8 and 6.1.1.4'
Fe Fe -1.1336 3.1974 'International Tables Vol C Tables 4.2.6.8 and 6.1.1.4'

loop_
_geom_angle_atom_site_label_1
_geom_angle_atom_site_label_2
_geom_angle_atom_site_label_3
_geom_angle
_geom_angle_site_symmetry_1
_geom_angle_site_symmetry_3
_geom_angle_publ_flag
N2 Fe1 N9 73.29(14) . . ?
N2 Fe1 N14 73.15(14) . . ?
N2 Fe1 N22 165.13(16) . . ?
N2 Fe1 N29 95.27(15) . . ?
N2 Fe1 N34 119.07(15) . . ?
N9 Fe1 N29 95.09(17) . . ?
N14 Fe1 N9 146.44(14) . . ?
N14 Fe1 N29 87.65(17) . . ?
N14 Fe1 N34 101.00(17) . . ?
N22 Fe1 N9 115.94(15) . . ?
N22 Fe1 N14 96.88(15) . . ?
N22 Fe1 N29 72.92(15) . . ?
N22 Fe1 N34 73.07(15) . . ?
N34 Fe1 N9 95.42(17) . . ?
N34 Fe1 N29 145.66(15) . . ?
C3 N2 Fe1 121.3(3) . . ?
C3 N2 C7 117.2(4) . . ?
C7 N2 Fe1 121.4(3) . . ?
N2 C3 C4 124.3(4) . . ?
N2 C3 N8 112.7(4) . . ?
C4 C3 N8 123.0(4) . . ?
C3 C4 H4 121.4 . . ?
C3 C4 C5 117.2(4) . . ?
C5 C4 H4 121.4 . . ?
C6 C5 C4 119.7(4) . . ?
N18 C5 C4 116.5(5) . . ?
N18 C5 C6 123.8(4) . . ?
C5 C6 H6 121.6 . . ?
C7 C6 C5 116.8(4) . . ?
C7 C6 H6 121.6 . . ?
N2 C7 C6 124.8(4) . . ?
N2 C7 N13 112.2(4) . . ?
C6 C7 N13 123.0(4) . . ?
N9 N8 C3 117.8(4) . . ?
C12 N8 C3 130.2(4) . . ?
C12 N8 N9 111.9(4) . . ?
N8 N9 Fe1 114.9(3) . . ?
C10 N9 Fe1 141.1(3) . . ?
C10 N9 N8 103.8(4) . . ?
N9 C10 H10 124.0 . . ?
N9 C10 C11 111.9(5) . . ?
C11 C10 H10 124.0 . . ?
C10 C11 H11 127.4 . . ?
C12 C11 C10 105.3(5) . . ?
C12 C11 H11 127.4 . . ?
N8 C12 C11 107.1(5) . . ?
N8 C12 H12 126.4 . . ?
C11 C12 H12 126.4 . . ?
N14 N13 C7 118.3(4) . . ?
N14 N13 C17A 107.2(5) . . ?
N14 N13 C17B 115.7(6) . . ?
C17A N13 C7 133.3(6) . . ?
C17B N13 C7 125.7(6) . . ?
N13 N14 Fe1 114.9(3) . . ?
C15A N14 Fe1 133.8(7) . . ?
C15A N14 N13 110.6(7) . . ?
C15B N14 Fe1 144.6(7) . . ?
C15B N14 N13 100.4(7) . . ?
N14 C15A H15A 126.3 . . ?
N14 C15A C16A 107.5(10) . . ?
C16A C15A H15A 126.3 . . ?
C15A C16A H16A 126.7 . . ?
C17A C16A C15A 106.6(10) . . ?
C17A C16A H16A 126.7 . . ?
N13 C17A C16A 108.0(9) . . ?
N13 C17A H17A 126.0 . . ?
C16A C17A H17A 126.0 . . ?
N14 C15B H15B 123.0 . . ?
N14 C15B C16B 114.0(12) . . ?
C16B C15B H15B 123.0 . . ?
C15B C16B H16B 127.1 . . ?
C17B C16B C15B 105.8(12) . . ?
C17B C16B H16B 127.1 . . ?
N13 C17B C16B 103.8(10) . . ?
N13 C17B H17B 128.1 . . ?
C16B C17B H17B 128.1 . . ?
C5 N18 H18 116.3 . . ?
C19 N18 C5 127.3(5) . . ?
C19 N18 H18 116.3 . . ?
N18 C19 C21 112.5(6) . . ?
O20 C19 N18 123.1(5) . . ?
O20 C19 C21 124.3(6) . . ?
C19 C21 H21A 109.5 . . ?
C19 C21 H21B 109.5 . . ?
C19 C21 H21C 109.5 . . ?
H21A C21 H21B 109.5 . . ?
H21A C21 H21C 109.5 . . ?
H21B C21 H21C 109.5 . . ?
C23 N22 Fe1 121.1(3) . . ?
C23 N22 C27 117.5(4) . . ?
C27 N22 Fe1 121.3(3) . . ?
N22 C23 C24 123.6(5) . . ?
N22 C23 N28 113.1(4) . . ?
C24 C23 N28 123.3(5) . . ?
C23 C24 H24 121.1 . . ?
C23 C24 C25 117.9(5) . . ?
C25 C24 H24 121.1 . . ?
C24 C25 C26 120.4(4) . . ?
C24 C25 N38 117.5(5) . . ?
N38 C25 C26 122.1(5) . . ?
C25 C26 H26 122.2 . . ?
C27 C26 C25 115.7(5) . . ?
C27 C26 H26 122.2 . . ?
N22 C27 C26 125.0(5) . . ?
N22 C27 N33 112.3(4) . . ?
C26 C27 N33 122.7(5) . . ?
N29 N28 C23 118.3(4) . . ?
N29 N28 C32 111.1(4) . . ?
C32 N28 C23 130.6(4) . . ?
N28 N29 Fe1 114.2(3) . . ?
C30 N29 Fe1 139.5(4) . . ?
C30 N29 N28 105.4(4) . . ?
N29 C30 H30 124.5 . . ?
N29 C30 C31 111.0(5) . . ?
C31 C30 H30 124.5 . . ?
C30 C31 H31 126.9 . . ?
C32 C31 C30 106.2(6) . . ?
C32 C31 H31 126.9 . . ?
N28 C32 H32 126.8 . . ?
C31 C32 N28 106.3(5) . . ?
C31 C32 H32 126.8 . . ?
N34 N33 C27 118.1(4) . . ?
C37 N33 C27 130.4(4) . . ?
C37 N33 N34 111.5(4) . . ?
N33 N34 Fe1 114.8(3) . . ?
C35 N34 Fe1 140.1(4) . . ?
C35 N34 N33 104.6(4) . . ?
N34 C35 H35 124.4 . . ?
N34 C35 C36 111.2(5) . . ?
C36 C35 H35 124.4 . . ?
C35 C36 H36 127.4 . . ?
C37 C36 C35 105.2(5) . . ?
C37 C36 H36 127.4 . . ?
N33 C37 C36 107.4(5) . . ?
N33 C37 H37 126.3 . . ?
C36 C37 H37 126.3 . . ?
C25 N38 H38 116.9 . . ?
C39 N38 C25 126.2(5) . . ?
C39 N38 H38 116.9 . . ?
N38 C39 C41 114.3(7) . . ?
O40 C39 N38 122.8(5) . . ?
O40 C39 C41 122.8(6) . . ?
C39 C41 H41A 109.5 . . ?
C39 C41 H41B 109.5 . . ?
C39 C41 H41C 109.5 . . ?
H41A C41 H41B 109.5 . . ?
H41A C41 H41C 109.5 . . ?
H41B C41 H41C 109.5 . . ?
O43A Cl2A O44A 104.3(7) . . ?
O43A Cl2A O46A 108.7(6) . . ?
O44A Cl2A O46A 101.5(6) . . ?
O45A Cl2A O43A 119.3(7) . . ?
O45A Cl2A O44A 110.6(7) . . ?
O45A Cl2A O46A 110.8(6) . . ?
O43B Cl2B O45B 100.3(6) . . ?
O44B Cl2B O43B 108.4(7) . . ?
O44B Cl2B O45B 103.4(7) . . ?
O46B Cl2B O43B 113.7(7) . . ?
O46B Cl2B O44B 122.3(9) . . ?
O46B Cl2B O45B 105.8(7) . . ?
O48A Cl7A O50A 108.9(12) . . ?
O48A Cl7A O51A 109.2(9) . . ?
O49A Cl7A O48A 114.4(9) . . ?
O49A Cl7A O50A 107.2(10) . . ?
O49A Cl7A O51A 113.9(9) . . ?
O50A Cl7A O51A 102.4(10) . . ?
O48B Cl7B O50B 109.3(10) . . ?
O49B Cl7B O48B 107.4(10) . . ?
O49B Cl7B O50B 103.2(9) . . ?
O49B Cl7B O51B 118.4(14) . . ?
O51B Cl7B O48B 112.9(14) . . ?
O51B Cl7B O50B 104.9(14) . . ?
O48C Cl7C O50C 107.1(11) . . ?
O48C Cl7C O51C 111.0(10) . . ?
O49C Cl7C O48C 113.8(12) . . ?
O49C Cl7C O50C 110.1(11) . . ?
O49C Cl7C O51C 106.2(11) . . ?
O50C Cl7C O51C 108.5(10) . . ?
H53A C53A H53B 107.8 . . ?
C52A C53A H53A 109.0 . . ?
C52A C53A H53B 109.0 . . ?
C54A C53A H53A 109.0 . . ?
C54A C53A H53B 109.0 . . ?
C54A C53A C52A 113.1(15) . . ?
C53A C52A H52A 109.5 . . ?
C53A C52A H52B 109.5 . . ?
C53A C52A H52C 109.5 . . ?
H52A C52A H52B 109.5 . . ?
H52A C52A H52C 109.5 . . ?
H52B C52A H52C 109.5 . . ?
N55A C54A C53A 176.4(19) . . ?
H52D C52B H52E 109.5 . . ?
H52D C52B H52F 109.5 . . ?
H52E C52B H52F 109.5 . . ?
C53B C52B H52D 109.5 . . ?
C53B C52B H52E 109.5 . . ?
C53B C52B H52F 109.5 . . ?
C52B C53B H53C 110.0 . . ?
C52B C53B H53D 110.0 . . ?
H53C C53B H53D 108.4 . . ?
C54B C53B C52B 108.3(15) . . ?
C54B C53B H53C 110.0 . . ?
C54B C53B H53D 110.0 . . ?
N55B C54B C53B 172(2) . . ?

loop_
_geom_bond_atom_site_label_1
_geom_bond_atom_site_label_2
_geom_bond_distance
_geom_bond_site_symmetry_2
_geom_bond_publ_flag
Fe1 N2 2.117(4) . ?
Fe1 N9 2.181(4) . ?
Fe1 N14 2.179(4) . ?
Fe1 N22 2.131(4) . ?
Fe1 N29 2.204(5) . ?
Fe1 N34 2.180(4) . ?
N2 C3 1.334(6) . ?
N2 C7 1.336(6) . ?
C3 C4 1.370(6) . ?
C3 N8 1.413(6) . ?
C4 H4 0.9400 . ?
C4 C5 1.407(7) . ?
C5 C6 1.405(7) . ?
C5 N18 1.391(6) . ?
C6 H6 0.9400 . ?
C6 C7 1.368(6) . ?
C7 N13 1.413(6) . ?
N8 N9 1.367(5) . ?
N8 C12 1.350(7) . ?
N9 C10 1.338(7) . ?
C10 H10 0.9400 . ?
C10 C11 1.391(8) . ?
C11 H11 0.9400 . ?
C11 C12 1.364(8) . ?
C12 H12 0.9400 . ?
N13 N14 1.357(6) . ?
N13 C17A 1.359(9) . ?
N13 C17B 1.359(10) . ?
N14 C15A 1.310(10) . ?
N14 C15B 1.336(10) . ?
C15A H15A 0.9400 . ?
C15A C16A 1.401(11) . ?
C16A H16A 0.9400 . ?
C16A C17A 1.372(10) . ?
C17A H17A 0.9400 . ?
C15B H15B 0.9400 . ?
C15B C16B 1.383(11) . ?
C16B H16B 0.9400 . ?
C16B C17B 1.367(11) . ?
C17B H17B 0.9400 . ?
N18 H18 0.8700 . ?
N18 C19 1.383(7) . ?
C19 O20 1.181(8) . ?
C19 C21 1.507(8) . ?
C21 H21A 0.9700 . ?
C21 H21B 0.9700 . ?
C21 H21C 0.9700 . ?
N22 C23 1.325(6) . ?
N22 C27 1.329(6) . ?
C23 C24 1.369(6) . ?
C23 N28 1.410(6) . ?
C24 H24 0.9400 . ?
C24 C25 1.384(7) . ?
C25 C26 1.400(8) . ?
C25 N38 1.398(6) . ?
C26 H26 0.9400 . ?
C26 C27 1.376(6) . ?
C27 N33 1.415(6) . ?
N28 N29 1.360(6) . ?
N28 C32 1.367(7) . ?
N29 C30 1.317(7) . ?
C30 H30 0.9400 . ?
C30 C31 1.398(9) . ?
C31 H31 0.9400 . ?
C31 C32 1.356(9) . ?
C32 H32 0.9400 . ?
N33 N34 1.366(5) . ?
N33 C37 1.343(7) . ?
N34 C35 1.329(7) . ?
C35 H35 0.9400 . ?
C35 C36 1.398(8) . ?
C36 H36 0.9400 . ?
C36 C37 1.362(8) . ?
C37 H37 0.9400 . ?
N38 H38 0.8700 . ?
N38 C39 1.366(8) . ?
C39 O40 1.209(9) . ?
C39 C41 1.512(8) . ?
C41 H41A 0.9700 . ?
C41 H41B 0.9700 . ?
C41 H41C 0.9700 . ?
Cl2A O43A 1.419(10) . ?
Cl2A O44A 1.508(10) . ?
Cl2A O45A 1.374(10) . ?
Cl2A O46A 1.514(8) . ?
Cl2B O43B 1.506(8) . ?
Cl2B O44B 1.382(11) . ?
Cl2B O45B 1.547(10) . ?
Cl2B O46B 1.366(11) . ?
Cl7A O48A 1.437(11) . ?
Cl7A O49A 1.425(13) . ?
Cl7A O50A 1.457(15) . ?
Cl7A O51A 1.476(12) . ?
Cl7B O48B 1.441(13) . ?
Cl7B O49B 1.409(13) . ?
Cl7B O50B 1.540(14) . ?
Cl7B O51B 1.411(16) . ?
Cl7C O48C 1.423(14) . ?
Cl7C O49C 1.418(15) . ?
Cl7C O50C 1.451(14) . ?
Cl7C O51C 1.499(13) . ?
C53A H53A 0.9800 . ?
C53A H53B 0.9800 . ?
C53A C52A 1.472(19) . ?
C53A C54A 1.463(15) . ?
C52A H52A 0.9700 . ?
C52A H52B 0.9700 . ?
C52A H52C 0.9700 . ?
C54A N55A 1.128(15) . ?
C52B H52D 0.9700 . ?
C52B H52E 0.9700 . ?
C52B H52F 0.9700 . ?
C52B C53B 1.506(19) . ?
C53B H53C 0.9800 . ?
C53B H53D 0.9800 . ?
C53B C54B 1.480(16) . ?
C54B N55B 1.132(16) . ?

loop_
_geom_hbond_atom_site_label_D
_geom_hbond_atom_site_label_H
_geom_hbond_atom_site_label_A
_geom_hbond_distance_DH
_geom_hbond_distance_HA
_geom_hbond_distance_DA
_geom_hbond_angle_DHA
_geom_hbond_site_symmetry_A
_geom_hbond_publ_flag
N18 H18 O46A 0.87 2.07 2.930(10) 167.5 . yes
N18 H18 O46B 0.87 1.96 2.832(13) 174.8 . yes
N38 H38 O51A 0.87 2.09 2.881(18) 150.2 . yes
N38 H38 O51B 0.87 2.08 2.89(3) 154.2 . yes
N38 H38 O51C 0.87 2.39 3.172(18) 150.0 . yes

loop_
_geom_torsion_atom_site_label_1
_geom_torsion_atom_site_label_2
_geom_torsion_atom_site_label_3
_geom_torsion_atom_site_label_4
_geom_torsion
_geom_torsion_site_symmetry_1
_geom_torsion_site_symmetry_2
_geom_torsion_site_symmetry_3
_geom_torsion_site_symmetry_4
_geom_torsion_publ_flag
Fe1 N2 C3 C4 179.0(4) . . . . ?
Fe1 N2 C3 N8 -1.5(5) . . . . ?
Fe1 N2 C7 C6 179.4(4) . . . . ?
Fe1 N2 C7 N13 0.5(6) . . . . ?
Fe1 N9 C10 C11 -172.1(5) . . . . ?
Fe1 N14 C15A C16A 165.9(7) . . . . ?
Fe1 N14 C15B C16B -179.0(8) . . . . ?
Fe1 N22 C23 C24 -178.7(4) . . . . ?
Fe1 N22 C23 N28 0.4(6) . . . . ?
Fe1 N22 C27 C26 177.2(4) . . . . ?
Fe1 N22 C27 N33 -1.2(5) . . . . ?
Fe1 N29 C30 C31 167.2(5) . . . . ?
Fe1 N34 C35 C36 -171.8(4) . . . . ?
N2 C3 C4 C5 1.7(7) . . . . ?
N2 C3 N8 N9 2.0(6) . . . . ?
N2 C3 N8 C12 -172.9(5) . . . . ?
N2 C7 N13 N14 -1.4(6) . . . . ?
N2 C7 N13 C17A 164.5(9) . . . . ?
N2 C7 N13 C17B -174.1(9) . . . . ?
C3 N2 C7 C6 -0.5(7) . . . . ?
C3 N2 C7 N13 -179.4(4) . . . . ?
C3 C4 C5 C6 -0.7(7) . . . . ?
C3 C4 C5 N18 178.1(5) . . . . ?
C3 N8 N9 Fe1 -1.6(5) . . . . ?
C3 N8 N9 C10 -176.9(5) . . . . ?
C3 N8 C12 C11 175.8(5) . . . . ?
C4 C3 N8 N9 -178.4(5) . . . . ?
C4 C3 N8 C12 6.7(8) . . . . ?
C4 C5 C6 C7 -0.7(8) . . . . ?
C4 C5 N18 C19 177.5(6) . . . . ?
C5 C6 C7 N2 1.4(8) . . . . ?
C5 C6 C7 N13 -179.8(5) . . . . ?
C5 N18 C19 O20 -1.5(11) . . . . ?
C5 N18 C19 C21 176.8(6) . . . . ?
C6 C5 N18 C19 -3.7(9) . . . . ?
C6 C7 N13 N14 179.6(5) . . . . ?
C6 C7 N13 C17A -14.5(11) . . . . ?
C6 C7 N13 C17B 7.0(11) . . . . ?
C7 N2 C3 C4 -1.1(7) . . . . ?
C7 N2 C3 N8 178.4(4) . . . . ?
C7 N13 N14 Fe1 1.7(6) . . . . ?
C7 N13 N14 C15A 173.3(9) . . . . ?
C7 N13 N14 C15B 179.9(9) . . . . ?
C7 N13 C17A C16A -169.8(8) . . . . ?
C7 N13 C17B C16B 179.8(8) . . . . ?
N8 C3 C4 C5 -177.8(4) . . . . ?
N8 N9 C10 C11 1.1(7) . . . . ?
N9 N8 C12 C11 0.7(7) . . . . ?
N9 C10 C11 C12 -0.7(8) . . . . ?
C10 C11 C12 N8 0.0(8) . . . . ?
C12 N8 N9 Fe1 174.2(4) . . . . ?
C12 N8 N9 C10 -1.1(6) . . . . ?
N13 N14 C15A C16A -3.5(14) . . . . ?
N13 N14 C15B C16B 3.7(16) . . . . ?
N14 N13 C17A C16A -2.8(11) . . . . ?
N14 N13 C17B C16B 7.0(14) . . . . ?
N14 C15A C16A C17A 1.7(16) . . . . ?
N14 C15B C16B C17B 0(2) . . . . ?
C15A C16A C17A N13 0.7(15) . . . . ?
C17A N13 N14 Fe1 -167.6(6) . . . . ?
C17A N13 N14 C15A 4.0(11) . . . . ?
C15B C16B C17B N13 -4.0(16) . . . . ?
C17B N13 N14 Fe1 175.1(7) . . . . ?
C17B N13 N14 C15B -6.7(12) . . . . ?
N18 C5 C6 C7 -179.5(5) . . . . ?
N22 C23 C24 C25 1.3(8) . . . . ?
N22 C23 N28 N29 -5.0(6) . . . . ?
N22 C23 N28 C32 172.7(5) . . . . ?
N22 C27 N33 N34 5.3(6) . . . . ?
N22 C27 N33 C37 -176.4(5) . . . . ?
C23 N22 C27 C26 -2.0(7) . . . . ?
C23 N22 C27 N33 179.5(4) . . . . ?
C23 C24 C25 C26 -1.7(8) . . . . ?
C23 C24 C25 N38 178.2(5) . . . . ?
C23 N28 N29 Fe1 7.0(6) . . . . ?
C23 N28 N29 C30 178.2(5) . . . . ?
C23 N28 C32 C31 -177.5(6) . . . . ?
C24 C23 N28 N29 174.1(5) . . . . ?
C24 C23 N28 C32 -8.2(9) . . . . ?
C24 C25 C26 C27 0.5(8) . . . . ?
C24 C25 N38 C39 -156.5(6) . . . . ?
C25 C26 C27 N22 1.5(8) . . . . ?
C25 C26 C27 N33 179.8(5) . . . . ?
C25 N38 C39 O40 -0.8(11) . . . . ?
C25 N38 C39 C41 175.9(6) . . . . ?
C26 C25 N38 C39 23.4(9) . . . . ?
C26 C27 N33 N34 -173.2(5) . . . . ?
C26 C27 N33 C37 5.1(8) . . . . ?
C27 N22 C23 C24 0.5(7) . . . . ?
C27 N22 C23 N28 179.6(4) . . . . ?
C27 N33 N34 Fe1 -6.7(5) . . . . ?
C27 N33 N34 C35 179.4(4) . . . . ?
C27 N33 C37 C36 -179.1(5) . . . . ?
N28 C23 C24 C25 -177.8(5) . . . . ?
N28 N29 C30 C31 -0.4(7) . . . . ?
N29 N28 C32 C31 0.3(7) . . . . ?
N29 C30 C31 C32 0.6(8) . . . . ?
C30 C31 C32 N28 -0.5(8) . . . . ?
C32 N28 N29 Fe1 -171.1(4) . . . . ?
C32 N28 N29 C30 0.1(6) . . . . ?
N33 N34 C35 C36 -0.5(6) . . . . ?
N34 N33 C37 C36 -0.7(6) . . . . ?
N34 C35 C36 C37 0.0(7) . . . . ?
C35 C36 C37 N33 0.4(6) . . . . ?
C37 N33 N34 Fe1 174.6(3) . . . . ?
C37 N33 N34 C35 0.7(6) . . . . ?
N38 C25 C26 C27 -179.5(5) . . . . ?

loop_
_twin_individual_id
_twin_individual_mass_fraction_refined
1 0.5807(15)
2 0.4193(15)
